data_2236745
loop_
_publ_author_name
'Aslam, Sana'
'Siddiqui, Hamid Latif'
'Ahmad, Matloob'
'Zia-ur-Rehman, Muhammad'
'Parvez, Masood'

_publ_section_title
;
 4-Methyl-3-phenyl-2,4-dihydropyrazolo[4,3-<i>c</i>][1,2]benzothiazine
 5,5-dioxide
;
_journal_coeditor_code YK2066
_journal_issue 9
_journal_name_full 'Acta Crystallographica Section E'
_journal_page_first o2615
_journal_page_last o2616
_journal_paper_doi 10.1107/S1600536812033284
_journal_volume 68
_journal_year 2012
_chemical_formula_iupac 'C16 H13 N3 O2 S'
_chemical_formula_moiety 'C16 H13 N3 O2 S'
_chemical_formula_sum 'C16 H13 N3 O2 S'
_chemical_formula_weight 311.35
_chemical_name_systematic
;
4-Methyl-3-phenyl-2,4-dihydropyrazolo[4,3-<i>c</i>][1,2]benzothiazine
5,5-dioxide
;
_space_group_IT_number 33
_symmetry_cell_setting orthorhombic
_symmetry_space_group_name_Hall 'P 2c -2n'
_symmetry_space_group_name_H-M 'P n a 21'
_atom_sites_solution_hydrogens geom
_atom_sites_solution_primary direct
_atom_sites_solution_secondary difmap
_cell_angle_alpha 90.00
_cell_angle_beta 90.00
_cell_angle_gamma 90.00
_cell_formula_units_Z 4
_cell_length_a 12.1028(5)
_cell_length_b 16.3934(7)
_cell_length_c 7.0962(3)
_cell_measurement_reflns_used 1837
_cell_measurement_temperature 295(2)
_cell_measurement_theta_max 27.48
_cell_measurement_theta_min 1.00
_cell_volume 1407.93(10)
_computing_cell_refinement 'DENZO (Otwinowski & Minor, 1997)'
_computing_data_collection 'COLLECT (Nonius, 1999)'
_computing_data_reduction 'SCALEPACK (Otwinowski & Minor, 1997)'
_computing_molecular_graphics 'ORTEP-3 for Windows (Farrugia, 1997)'
_computing_publication_material 'SHELXL97 (Sheldrick, 2008)'
_computing_structure_refinement 'SHELXL97 (Sheldrick, 2008)'
_computing_structure_solution 'SHELXS97 (Sheldrick, 2008)'
_diffrn_ambient_temperature 295(2)
_diffrn_measured_fraction_theta_full 0.993
_diffrn_measured_fraction_theta_max 0.993
_diffrn_measurement_device_type 'Nonius KappaCCD'
_diffrn_measurement_method '\w and \f scans'
_diffrn_radiation_monochromator graphite
_diffrn_radiation_source 'fine-focus sealed tube'
_diffrn_radiation_type MoK\a
_diffrn_radiation_wavelength 0.71073
_diffrn_reflns_av_R_equivalents 0.049
_diffrn_reflns_av_sigmaI/netI 0.0285
_diffrn_reflns_limit_h_max 15
_diffrn_reflns_limit_h_min -15
_diffrn_reflns_limit_k_max 21
_diffrn_reflns_limit_k_min -21
_diffrn_reflns_limit_l_max 9
_diffrn_reflns_limit_l_min -9
_diffrn_reflns_number 8451
_diffrn_reflns_theta_full 25.00
_diffrn_reflns_theta_max 27.47
_diffrn_reflns_theta_min 2.48
_diffrn_standards_number 0
_exptl_absorpt_coefficient_mu 0.241
_exptl_absorpt_correction_T_max 0.9857
_exptl_absorpt_correction_T_min 0.9534
_exptl_absorpt_correction_type multi-scan
_exptl_absorpt_process_details '(<i>SORTAV</i>; Blessing, 1997)'
_exptl_crystal_colour colourless
_exptl_crystal_density_diffrn 1.469
_exptl_crystal_density_method 'not measured'
_exptl_crystal_description prism
_exptl_crystal_F_000 648
_exptl_crystal_size_max 0.20
_exptl_crystal_size_mid 0.10
_exptl_crystal_size_min 0.06
_refine_diff_density_max 0.203
_refine_diff_density_min -0.235
_refine_ls_abs_structure_details 'racemic twin; used  1306 unmerged Friedel pairs (Flack, 1983)'
_refine_ls_abs_structure_Flack 0.53(11)
_refine_ls_extinction_method none
_refine_ls_goodness_of_fit_ref 1.079
_refine_ls_hydrogen_treatment constr
_refine_ls_matrix_type full
_refine_ls_number_parameters 201
_refine_ls_number_reflns 3037
_refine_ls_number_restraints 1
_refine_ls_restrained_S_all 1.079
_refine_ls_R_factor_all 0.0556
_refine_ls_R_factor_gt 0.0485
_refine_ls_shift/su_max 0.000
_refine_ls_shift/su_mean 0.000
_refine_ls_structure_factor_coef Fsqd
_refine_ls_weighting_details 'calc w=1/[\s^2^(Fo^2^)+(0.0308P)^2^+1.3942P] where P=(Fo^2^+2Fc^2^)/3'
_refine_ls_weighting_scheme calc
_refine_ls_wR_factor_gt 0.1045
_refine_ls_wR_factor_ref 0.1118
_reflns_number_gt 2798
_reflns_number_total 3037
_reflns_threshold_expression I>2sigma(I)
_cod_data_source_file yk2066.cif
_cod_data_source_block I
_cod_database_code 2236745
_cod_database_fobs_code 2236745

loop_
_symmetry_equiv_pos_as_xyz
'x, y, z'
'-x, -y, z+1/2'
'-x+1/2, y+1/2, z+1/2'
'x+1/2, -y+1/2, z'

loop_
_atom_site_type_symbol
_atom_site_label
_atom_site_fract_x
_atom_site_fract_y
_atom_site_fract_z
_atom_site_U_iso_or_equiv
_atom_site_adp_type
_atom_site_calc_flag
_atom_site_refinement_flags
_atom_site_occupancy
_atom_site_symmetry_multiplicity
S S1 0.68932(5) -0.05378(4) 0.08389(12) 0.03515(17) Uani d . 1 1
O O1 0.57190(16) -0.05177(14) 0.1024(4) 0.0499(6) Uani d . 1 1
O O2 0.73666(18) -0.03884(14) -0.0982(3) 0.0431(5) Uani d . 1 1
N N1 0.74275(18) 0.01482(14) 0.2279(4) 0.0337(5) Uani d . 1 1
N N2 1.03707(18) 0.01490(15) 0.2736(4) 0.0382(6) Uani d . 1 1
H H2N 1.1019 0.0358 0.2852 0.046 Uiso calc R 1 1
N N3 1.0195(2) -0.06632(14) 0.2734(4) 0.0390(6) Uani d . 1 1
C C1 0.7415(2) -0.14793(18) 0.1673(4) 0.0358(6) Uani d . 1 1
C C2 0.6783(3) -0.2185(2) 0.1532(5) 0.0440(8) Uani d . 1 1
H H2 0.6065 -0.2164 0.1068 0.053 Uiso calc R 1 1
C C3 0.7239(3) -0.2915(2) 0.2091(5) 0.0495(8) Uani d . 1 1
H H3 0.6826 -0.3392 0.1997 0.059 Uiso calc R 1 1
C C4 0.8309(3) -0.29478(19) 0.2793(5) 0.0478(8) Uani d . 1 1
H H4 0.8610 -0.3447 0.3148 0.057 Uiso calc R 1 1
C C5 0.8928(3) -0.22450(18) 0.2968(5) 0.0408(7) Uani d . 1 1
H H5 0.9637 -0.2271 0.3471 0.049 Uiso calc R 1 1
C C6 0.8497(2) -0.14990(17) 0.2397(4) 0.0332(6) Uani d . 1 1
C C7 0.9096(2) -0.07256(17) 0.2537(4) 0.0327(6) Uani d . 1 1
C C8 0.8602(2) 0.00418(16) 0.2414(4) 0.0307(6) Uani d . 1 1
C C9 0.9449(2) 0.06124(16) 0.2543(4) 0.0324(6) Uani d . 1 1
C C10 0.6875(3) 0.0225(2) 0.4135(5) 0.0475(8) Uani d . 1 1
H H10A 0.7147 0.0700 0.4774 0.057 Uiso calc R 1 1
H H10B 0.7027 -0.0251 0.4880 0.057 Uiso calc R 1 1
H H10C 0.6092 0.0275 0.3953 0.057 Uiso calc R 1 1
C C11 0.9476(2) 0.15030(17) 0.2437(4) 0.0330(6) Uani d . 1 1
C C12 1.0427(3) 0.19349(18) 0.2942(5) 0.0399(7) Uani d . 1 1
H H12 1.1040 0.1658 0.3404 0.048 Uiso calc R 1 1
C C13 1.0454(3) 0.2779(2) 0.2753(5) 0.0473(8) Uani d . 1 1
H H13 1.1087 0.3064 0.3095 0.057 Uiso calc R 1 1
C C14 0.9552(3) 0.31974(19) 0.2063(5) 0.0466(8) Uani d . 1 1
H H14 0.9577 0.3762 0.1935 0.056 Uiso calc R 1 1
C C15 0.8613(3) 0.2772(2) 0.1563(5) 0.0463(8) Uani d . 1 1
H H15 0.8002 0.3051 0.1099 0.056 Uiso calc R 1 1
C C16 0.8575(3) 0.19346(19) 0.1748(5) 0.0405(7) Uani d . 1 1
H H16 0.7937 0.1655 0.1407 0.049 Uiso calc R 1 1

loop_
_atom_site_aniso_label
_atom_site_aniso_U_11
_atom_site_aniso_U_22
_atom_site_aniso_U_33
_atom_site_aniso_U_12
_atom_site_aniso_U_13
_atom_site_aniso_U_23
S1 0.0238(3) 0.0454(4) 0.0363(3) -0.0041(3) -0.0014(3) 0.0004(4)
O1 0.0255(9) 0.0642(14) 0.0602(16) -0.0059(9) -0.0010(12) -0.0025(13)
O2 0.0328(11) 0.0613(14) 0.0351(12) -0.0066(10) -0.0014(9) 0.0053(11)
N1 0.0255(11) 0.0361(12) 0.0394(13) 0.0005(9) 0.0004(10) -0.0021(11)
N2 0.0275(11) 0.0361(12) 0.0511(16) -0.0026(10) -0.0064(11) 0.0006(12)
N3 0.0299(12) 0.0363(12) 0.0508(16) 0.0026(9) -0.0067(12) -0.0013(12)
C1 0.0328(14) 0.0401(16) 0.0343(15) -0.0047(12) 0.0035(12) -0.0021(13)
C2 0.0412(17) 0.0538(19) 0.0370(16) -0.0166(14) 0.0052(14) -0.0069(15)
C3 0.060(2) 0.0394(17) 0.049(2) -0.0164(15) 0.0029(17) -0.0051(15)
C4 0.062(2) 0.0345(15) 0.0468(19) -0.0032(14) 0.0076(17) -0.0014(14)
C5 0.0442(16) 0.0382(16) 0.0399(17) 0.0011(13) 0.0043(14) 0.0002(13)
C6 0.0334(13) 0.0364(14) 0.0298(14) -0.0009(11) 0.0019(12) -0.0022(12)
C7 0.0282(13) 0.0352(13) 0.0348(15) -0.0003(11) -0.0022(12) -0.0015(12)
C8 0.0247(12) 0.0365(14) 0.0310(14) -0.0012(10) -0.0027(11) -0.0007(12)
C9 0.0285(13) 0.0369(14) 0.0320(14) -0.0004(10) -0.0045(12) -0.0029(13)
C10 0.0391(18) 0.0520(19) 0.051(2) 0.0004(14) 0.0098(15) -0.0118(16)
C11 0.0320(13) 0.0386(14) 0.0283(14) -0.0022(11) 0.0004(11) -0.0007(12)
C12 0.0375(15) 0.0390(15) 0.0433(18) -0.0030(12) -0.0069(14) 0.0004(14)
C13 0.0493(18) 0.0417(16) 0.051(2) -0.0117(14) -0.0067(16) -0.0053(16)
C14 0.061(2) 0.0300(14) 0.049(2) -0.0025(14) 0.0047(16) -0.0004(13)
C15 0.0499(19) 0.0404(16) 0.0487(19) 0.0091(14) -0.0037(16) 0.0025(15)
C16 0.0379(15) 0.0398(15) 0.0439(18) 0.0005(12) -0.0069(14) -0.0015(14)

loop_
_atom_type_symbol
_atom_type_description
_atom_type_scat_dispersion_real
_atom_type_scat_dispersion_imag
_atom_type_scat_source
C C 0.0033 0.0016 'International Tables Vol C Tables 4.2.6.8 and 6.1.1.4'
H H 0.0000 0.0000 'International Tables Vol C Tables 4.2.6.8 and 6.1.1.4'
N N 0.0061 0.0033 'International Tables Vol C Tables 4.2.6.8 and 6.1.1.4'
O O 0.0106 0.0060 'International Tables Vol C Tables 4.2.6.8 and 6.1.1.4'
S S 0.1246 0.1234 'International Tables Vol C Tables 4.2.6.8 and 6.1.1.4'

loop_
_geom_angle_atom_site_label_1
_geom_angle_atom_site_label_2
_geom_angle_atom_site_label_3
_geom_angle
O1 S1 O2 118.47(16)
O1 S1 N1 108.48(14)
O2 S1 N1 106.54(13)
O1 S1 C1 110.17(14)
O2 S1 C1 107.91(14)
N1 S1 C1 104.31(14)
C8 N1 C10 113.4(3)
C8 N1 S1 110.27(19)
C10 N1 S1 115.5(2)
N3 N2 C9 115.1(2)
N3 N2 H2N 122.5
C9 N2 H2N 122.5
C7 N3 N2 103.4(2)
C2 C1 C6 121.3(3)
C2 C1 S1 120.3(2)
C6 C1 S1 118.3(2)
C3 C2 C1 118.8(3)
C3 C2 H2 120.6
C1 C2 H2 120.6
C2 C3 C4 120.7(3)
C2 C3 H3 119.6
C4 C3 H3 119.6
C5 C4 C3 120.4(3)
C5 C4 H4 119.8
C3 C4 H4 119.8
C4 C5 C6 120.3(3)
C4 C5 H5 119.9
C6 C5 H5 119.9
C5 C6 C1 118.4(3)
C5 C6 C7 123.8(3)
C1 C6 C7 117.8(3)
N3 C7 C8 111.2(2)
N3 C7 C6 124.3(2)
C8 C7 C6 124.4(2)
C9 C8 C7 106.7(2)
C9 C8 N1 130.7(2)
C7 C8 N1 122.5(2)
N2 C9 C8 103.6(2)
N2 C9 C11 123.1(2)
C8 C9 C11 133.2(2)
N1 C10 H10A 109.5
N1 C10 H10B 109.5
H10A C10 H10B 109.5
N1 C10 H10C 109.5
H10A C10 H10C 109.5
H10B C10 H10C 109.5
C16 C11 C12 118.6(3)
C16 C11 C9 120.6(3)
C12 C11 C9 120.7(3)
C13 C12 C11 119.9(3)
C13 C12 H12 120.0
C11 C12 H12 120.0
C14 C13 C12 120.7(3)
C14 C13 H13 119.6
C12 C13 H13 119.6
C15 C14 C13 119.4(3)
C15 C14 H14 120.3
C13 C14 H14 120.3
C16 C15 C14 120.4(3)
C16 C15 H15 119.8
C14 C15 H15 119.8
C15 C16 C11 120.9(3)
C15 C16 H16 119.5
C11 C16 H16 119.5

loop_
_geom_bond_atom_site_label_1
_geom_bond_atom_site_label_2
_geom_bond_distance
S1 O1 1.428(2)
S1 O2 1.435(2)
S1 N1 1.651(3)
S1 C1 1.770(3)
N1 C8 1.436(3)
N1 C10 1.483(4)
N2 N3 1.348(3)
N2 C9 1.356(3)
N2 H2N 0.8600
N3 C7 1.342(3)
C1 C2 1.391(4)
C1 C6 1.406(4)
C2 C3 1.377(5)
C2 H2 0.9300
C3 C4 1.389(5)
C3 H3 0.9300
C4 C5 1.380(4)
C4 H4 0.9300
C5 C6 1.390(4)
C5 H5 0.9300
C6 C7 1.464(4)
C7 C8 1.395(4)
C8 C9 1.390(4)
C9 C11 1.462(4)
C10 H10A 0.9600
C10 H10B 0.9600
C10 H10C 0.9600
C11 C16 1.388(4)
C11 C12 1.398(4)
C12 C13 1.390(4)
C12 H12 0.9300
C13 C14 1.379(5)
C13 H13 0.9300
C14 C15 1.380(5)
C14 H14 0.9300
C15 C16 1.379(4)
C15 H15 0.9300
C16 H16 0.9300

loop_
_geom_hbond_atom_site_label_D
_geom_hbond_atom_site_label_H
_geom_hbond_atom_site_label_A
_geom_hbond_site_symmetry_A
_geom_hbond_distance_DH
_geom_hbond_distance_HA
_geom_hbond_distance_DA
_geom_hbond_angle_DHA
_geom_hbond_publ_flag
N2 H2N O2 2_755 0.86 2.12 2.912(3) 152.4 y
C3 H3 N3 4_445 0.93 2.56 3.429(4) 155.1 y
C10 H10C O1 . 0.96 2.49 2.883(4) 104.3 n
C16 H16 N1 . 0.93 2.62 3.263(4) 126.7 y

loop_
_geom_torsion_atom_site_label_1
_geom_torsion_atom_site_label_2
_geom_torsion_atom_site_label_3
_geom_torsion_atom_site_label_4
_geom_torsion
O1 S1 N1 C8 168.8(2)
O2 S1 N1 C8 -62.7(2)
C1 S1 N1 C8 51.3(2)
O1 S1 N1 C10 38.5(3)
O2 S1 N1 C10 167.1(2)
C1 S1 N1 C10 -78.9(2)
C9 N2 N3 C7 -0.3(4)
O1 S1 C1 C2 30.8(3)
O2 S1 C1 C2 -99.9(3)
N1 S1 C1 C2 147.0(2)
O1 S1 C1 C6 -152.0(2)
O2 S1 C1 C6 77.3(3)
N1 S1 C1 C6 -35.8(3)
C6 C1 C2 C3 -0.9(5)
S1 C1 C2 C3 176.2(3)
C1 C2 C3 C4 0.4(5)
C2 C3 C4 C5 1.0(6)
C3 C4 C5 C6 -1.7(5)
C4 C5 C6 C1 1.1(5)
C4 C5 C6 C7 179.8(3)
C2 C1 C6 C5 0.2(4)
S1 C1 C6 C5 -176.9(2)
C2 C1 C6 C7 -178.6(3)
S1 C1 C6 C7 4.2(4)
N2 N3 C7 C8 0.2(3)
N2 N3 C7 C6 178.0(3)
C5 C6 C7 N3 18.9(5)
C1 C6 C7 N3 -162.4(3)
C5 C6 C7 C8 -163.6(3)
C1 C6 C7 C8 15.2(4)
N3 C7 C8 C9 0.0(4)
C6 C7 C8 C9 -177.8(3)
N3 C7 C8 N1 -177.3(3)
C6 C7 C8 N1 4.9(5)
C10 N1 C8 C9 -86.5(4)
S1 N1 C8 C9 142.1(3)
C10 N1 C8 C7 90.0(3)
S1 N1 C8 C7 -41.3(4)
N3 N2 C9 C8 0.3(4)
N3 N2 C9 C11 -177.4(3)
C7 C8 C9 N2 -0.2(3)
N1 C8 C9 N2 176.8(3)
C7 C8 C9 C11 177.2(3)
N1 C8 C9 C11 -5.8(6)
N2 C9 C11 C16 162.7(3)
C8 C9 C11 C16 -14.3(5)
N2 C9 C11 C12 -14.2(5)
C8 C9 C11 C12 168.7(3)
C16 C11 C12 C13 0.1(5)
C9 C11 C12 C13 177.2(3)
C11 C12 C13 C14 -0.3(6)
C12 C13 C14 C15 0.2(6)
C13 C14 C15 C16 -0.1(6)
C14 C15 C16 C11 0.0(5)
C12 C11 C16 C15 0.0(5)
C9 C11 C16 C15 -177.0(3)

loop_
_cod_related_entry_id
_cod_related_entry_database
_cod_related_entry_code
1 ChemSpider 30658188
